data_4133930
loop_
_publ_author_name
'Jin, Shengfei'
'Dang, Hang T.'
'Haug, Graham C.'
'He, Ru'
'Nguyen, Viet D.'
'Nguyen, Vu T.'
'Arman, Hadi D.'
'Schanze, Kirk S.'
'Larionov, Oleg V.'

_publ_section_title
;
 Visible Light-Induced Borylation of C-O, C-N, and C-X Bonds.
;
_journal_issue 3
_journal_name_full 'Journal of the American Chemical Society'
_journal_page_first 1603
_journal_page_last 1613
_journal_paper_doi 10.1021/jacs.9b12519
_journal_volume 142
_journal_year 2020
_chemical_formula_moiety 'C26 H36 B2 O4'
_chemical_formula_sum 'C26 H36 B2 O4'
_chemical_formula_weight 434.17
_space_group_crystal_system monoclinic
_space_group_IT_number 14
_space_group_name_Hall '-P 2ybc'
_space_group_name_H-M_alt 'P 1 21/c 1'
_atom_sites_solution_hydrogens geom
_atom_sites_solution_primary dual
_audit_creation_date 2019-09-18
_audit_creation_method
;
Olex2 1.2
(compiled 2018.05.29 svn.r3508 for OlexSys, GUI svn.r5506)
;
_cell_angle_alpha 90
_cell_angle_beta 106.818(8)
_cell_angle_gamma 90
_cell_formula_units_Z 2
_cell_length_a 17.2944(14)
_cell_length_b 6.5162(4)
_cell_length_c 11.3970(8)
_cell_measurement_reflns_used 5534
_cell_measurement_temperature 100(2)
_cell_measurement_theta_max 27.5480
_cell_measurement_theta_min 3.3310
_cell_volume 1229.44(16)
_computing_cell_refinement 'CrysAlisPro 1.171.40.59a (Rigaku OD, 2019)'
_computing_data_collection 'CrysAlisPro 1.171.40.59a (Rigaku OD, 2019)'
_computing_data_reduction 'CrysAlisPro 1.171.40.59a (Rigaku OD, 2019)'
_computing_molecular_graphics 'Olex2 (Dolomanov et al., 2009)'
_computing_publication_material 'Olex2 (Dolomanov et al., 2009)'
_computing_structure_refinement 'ShelXL (Sheldrick, 2015)'
_computing_structure_solution 'ShelXT (Sheldrick, 2015)'
_diffrn_ambient_temperature 100(2)
_diffrn_detector 'CCD plate'
_diffrn_measured_fraction_theta_full 1.000
_diffrn_measured_fraction_theta_max 1.000
_diffrn_measurement_details
;
List of Runs (angles in degrees, time in seconds):

  # Type    Start    End  Width  t~exp~   \w     \q     \k     \f   Frames
--------------------------------------------------------------------------
  1  \w    -97.00  32.00   1.00   12.50    --   -7.70 -19.00 150.00  129
  2  \w    -97.00  23.00   1.00   12.50    --   -7.70 -57.00  60.00  120
  3  \w    -97.00  18.00   1.00   12.50    --   -7.70 -38.00 -30.00  115
  4  \w    -41.00  82.00   1.00   12.50    --   -7.70  72.00 -90.00  123
  5  \w    -41.00   0.00   1.00   12.50    --   -7.70  72.00  30.00   41
  6  \w    -38.00  82.00   1.00   12.50    --   -7.70  57.00 150.00  120
;
_diffrn_measurement_device 'four-circle diffractometer'
_diffrn_measurement_device_type 'XtaLAB AFC12 (RCD3): Kappa single'
_diffrn_measurement_method '\w scans'
_diffrn_orient_matrix_type 'CrysAlisPro convention (1999,Acta A55,543-557)'
_diffrn_orient_matrix_UB_11 0.0344347000
_diffrn_orient_matrix_UB_12 0.0490802000
_diffrn_orient_matrix_UB_13 0.0392046000
_diffrn_orient_matrix_UB_21 -0.0240711000
_diffrn_orient_matrix_UB_22 0.0858275000
_diffrn_orient_matrix_UB_23 0.0050302000
_diffrn_orient_matrix_UB_31 -0.0082262000
_diffrn_orient_matrix_UB_32 -0.0456294000
_diffrn_orient_matrix_UB_33 0.0516371000
_diffrn_radiation_monochromator mirror
_diffrn_radiation_probe x-ray
_diffrn_radiation_type MoK\a
_diffrn_radiation_wavelength 0.71073
_diffrn_reflns_av_R_equivalents 0.0521
_diffrn_reflns_av_unetI/netI 0.0589
_diffrn_reflns_Laue_measured_fraction_full 1.000
_diffrn_reflns_Laue_measured_fraction_max 1.000
_diffrn_reflns_limit_h_max 21
_diffrn_reflns_limit_h_min -21
_diffrn_reflns_limit_k_max 8
_diffrn_reflns_limit_k_min -8
_diffrn_reflns_limit_l_max 14
_diffrn_reflns_limit_l_min -14
_diffrn_reflns_number 3644
_diffrn_reflns_point_group_measured_fraction_full 1.000
_diffrn_reflns_point_group_measured_fraction_max 1.000
_diffrn_reflns_theta_full 25.242
_diffrn_reflns_theta_max 25.999
_diffrn_reflns_theta_min 2.461
_diffrn_source 'Rotating-anode X-ray tube'
_diffrn_source_type 'Rigaku (Mo) X-ray Source'
_exptl_absorpt_coefficient_mu 0.076
_exptl_absorpt_correction_T_max 1.00000
_exptl_absorpt_correction_T_min 0.88881
_exptl_absorpt_correction_type multi-scan
_exptl_absorpt_process_details
;
CrysAlisPro 1.171.40.59a (Rigaku Oxford Diffraction, 2019)
Empirical absorption correction using spherical harmonics,
 implemented in SCALE3 ABSPACK scaling algorithm.
;
_exptl_crystal_colour 'clear colourless'
_exptl_crystal_colour_lustre clear
_exptl_crystal_colour_primary colourless
_exptl_crystal_density_diffrn 1.173
_exptl_crystal_description plate
_exptl_crystal_F_000 468
_exptl_crystal_size_max 0.3
_exptl_crystal_size_mid 0.23
_exptl_crystal_size_min 0.05
_refine_diff_density_max 0.177
_refine_diff_density_min -0.166
_refine_diff_density_rms 0.036
_refine_ls_extinction_method none
_refine_ls_goodness_of_fit_ref 1.038
_refine_ls_hydrogen_treatment constr
_refine_ls_matrix_type full
_refine_ls_number_parameters 149
_refine_ls_number_reflns 3644
_refine_ls_number_restraints 0
_refine_ls_restrained_S_all 1.038
_refine_ls_R_factor_all 0.0710
_refine_ls_R_factor_gt 0.0411
_refine_ls_shift/su_max 0.000
_refine_ls_shift/su_mean 0.000
_refine_ls_structure_factor_coef Fsqd
_refine_ls_weighting_details 'w=1/[\s^2^(Fo^2^)+(0.0200P)^2^+0.3000P] where P=(Fo^2^+2Fc^2^)/3'
_refine_ls_weighting_scheme calc
_refine_ls_wR_factor_gt 0.0715
_refine_ls_wR_factor_ref 0.0757
_reflns_Friedel_coverage 0.000
_reflns_number_gt 2595
_reflns_number_total 3644
_reflns_threshold_expression 'I > 2\s(I)'
_cod_data_source_file cd1918d_twin1_hklf4.cif
_cod_data_source_block cd1918d_twin1_hklf4
_cod_depositor_comments 'Adding full bibliography for 4133912--4133933.cif.'
_cod_database_code 4133930
_shelx_shelxl_version_number 2016/6
_chemical_oxdiff_formula B2O4C20H20N1
_chemical_oxdiff_usercomment 699-4
_shelx_space_group_comment
;
The symmetry employed for this shelxl refinement is uniquely defined
by the following loop, which should always be used as a source of
symmetry information in preference to the above space-group names.
They are only intended as comments.
;
_shelx_estimated_absorpt_t_max 0.996
_shelx_estimated_absorpt_t_min 0.978
_olex2_refinement_description
;
1. Fixed Uiso
 At 1.2 times of:
  All C(H) groups, All C(H,H) groups
 At 1.5 times of:
  All C(H,H,H) groups
2.a Secondary CH2 refined with riding coordinates:
 C13(H13A,H13B)
2.b Aromatic/amide H refined with riding coordinates:
 C6(H6), C2(H2), C5(H5), C3(H3)
2.c Idealised Me refined as rotating group:
 C10(H10A,H10B,H10C), C12(H12A,H12B,H12C), C9(H9A,H9B,H9C), C11(H11A,H11B,H11C)
;
_olex2_exptl_crystal_mounting_method 'nylon loop'
_olex2_submission_special_instructions 'No special instructions were received'
_oxdiff_exptl_absorpt_empirical_details
;
Empirical correction (ABSPACK) includes:
- Absorption correction using spherical harmonics
- Frame scaling
;
_oxdiff_exptl_absorpt_empirical_full_max 1.102
_oxdiff_exptl_absorpt_empirical_full_min 0.918
_oxdiff_twin_integration_method simultaneous
_oxdiff_twin_items 2
_twin_special_details
;
Component 2 rotated by -179.9996\% 
 around [-0.40 -0.00 0.92] (reciprocal) or [-0.00 -0.00 1.00] (direct)
;

loop_
_space_group_symop_operation_xyz
'x, y, z'
'-x, y+1/2, -z+1/2'
'-x, -y, -z'
'x, -y-1/2, z-1/2'

loop_
_atom_site_label
_atom_site_type_symbol
_atom_site_fract_x
_atom_site_fract_y
_atom_site_fract_z
_atom_site_U_iso_or_equiv
_atom_site_adp_type
_atom_site_occupancy
_atom_site_site_symmetry_order
_atom_site_calc_flag
_atom_site_refinement_flags_posn
O2 O 0.77145(8) 0.5761(2) 0.46042(11) 0.0231(4) Uani 1 1 d .
O1 O 0.79637(8) 0.2619(2) 0.55356(11) 0.0233(4) Uani 1 1 d .
C1 C 0.68251(12) 0.2801(3) 0.34977(18) 0.0204(5) Uani 1 1 d .
C6 C 0.65520(13) 0.0792(3) 0.35211(17) 0.0255(5) Uani 1 1 d .
H6 H 0.680761 -0.006980 0.419375 0.031 Uiso 1 1 calc R
C8 C 0.82580(12) 0.6150(3) 0.58349(17) 0.0224(5) Uani 1 1 d .
C2 C 0.64430(12) 0.3994(3) 0.24758(17) 0.0253(5) Uani 1 1 d .
H2 H 0.661416 0.536932 0.242985 0.030 Uiso 1 1 calc R
C5 C 0.59131(13) 0.0023(3) 0.25803(18) 0.0274(6) Uani 1 1 d .
H5 H 0.573132 -0.134042 0.263157 0.033 Uiso 1 1 calc R
C7 C 0.86037(12) 0.3973(3) 0.62447(17) 0.0214(5) Uani 1 1 d .
C4 C 0.55390(12) 0.1215(3) 0.15719(17) 0.0246(6) Uani 1 1 d .
C3 C 0.58170(13) 0.3205(3) 0.15253(18) 0.0280(6) Uani 1 1 d .
H3 H 0.557539 0.403885 0.083259 0.034 Uiso 1 1 calc R
C10 C 0.93588(13) 0.3474(3) 0.58708(18) 0.0260(5) Uani 1 1 d .
H10A H 0.949187 0.201790 0.602429 0.039 Uiso 1 1 calc GR
H10B H 0.980978 0.431413 0.635058 0.039 Uiso 1 1 calc GR
H10C H 0.926100 0.376799 0.499663 0.039 Uiso 1 1 calc GR
C12 C 0.88743(13) 0.7726(3) 0.57191(19) 0.0323(6) Uani 1 1 d .
H12A H 0.914808 0.724161 0.512900 0.049 Uiso 1 1 calc GR
H12B H 0.927256 0.792921 0.651948 0.049 Uiso 1 1 calc GR
H12C H 0.860152 0.902936 0.543368 0.049 Uiso 1 1 calc GR
C9 C 0.87380(13) 0.3495(3) 0.75939(17) 0.0299(6) Uani 1 1 d .
H9A H 0.822828 0.365579 0.779760 0.045 Uiso 1 1 calc GR
H9B H 0.914134 0.444111 0.809301 0.045 Uiso 1 1 calc GR
H9C H 0.893100 0.208091 0.776114 0.045 Uiso 1 1 calc GR
B1 B 0.75104(14) 0.3731(4) 0.4557(2) 0.0204(6) Uani 1 1 d .
C13 C 0.48574(13) 0.0363(4) 0.05375(17) 0.0313(6) Uani 1 1 d .
H13A H 0.444072 0.143754 0.024987 0.038 Uiso 1 1 calc R
H13B H 0.460531 -0.080125 0.084768 0.038 Uiso 1 1 calc R
C11 C 0.77404(14) 0.7005(4) 0.65938(18) 0.0361(6) Uani 1 1 d .
H11A H 0.747582 0.826900 0.621391 0.054 Uiso 1 1 calc GR
H11B H 0.808210 0.730494 0.742473 0.054 Uiso 1 1 calc GR
H11C H 0.732926 0.599306 0.663236 0.054 Uiso 1 1 calc GR

loop_
_atom_site_aniso_label
_atom_site_aniso_U_11
_atom_site_aniso_U_22
_atom_site_aniso_U_33
_atom_site_aniso_U_23
_atom_site_aniso_U_13
_atom_site_aniso_U_12
O2 0.0228(9) 0.0223(8) 0.0193(7) -0.0008(7) -0.0016(7) -0.0016(7)
O1 0.0204(8) 0.0202(8) 0.0255(8) 0.0013(7) 0.0007(7) -0.0028(7)
C1 0.0185(12) 0.0227(14) 0.0211(12) -0.0028(10) 0.0075(10) 0.0007(11)
C6 0.0228(13) 0.0269(14) 0.0239(13) 0.0008(10) 0.0022(11) -0.0003(11)
C8 0.0222(12) 0.0241(13) 0.0176(11) -0.0023(10) 0.0007(10) -0.0002(11)
C2 0.0233(13) 0.0270(13) 0.0253(13) 0.0005(11) 0.0069(11) -0.0036(11)
C5 0.0257(14) 0.0267(14) 0.0308(14) -0.0058(11) 0.0098(12) -0.0052(11)
C7 0.0189(12) 0.0223(13) 0.0210(12) -0.0023(10) 0.0025(10) -0.0045(11)
C4 0.0171(12) 0.0363(16) 0.0219(12) -0.0077(11) 0.0079(10) -0.0025(11)
C3 0.0226(13) 0.0373(16) 0.0223(12) 0.0036(11) 0.0036(11) 0.0012(11)
C10 0.0235(12) 0.0234(13) 0.0288(12) -0.0014(10) 0.0041(10) -0.0019(11)
C12 0.0329(14) 0.0219(13) 0.0366(14) 0.0009(11) 0.0012(11) -0.0033(12)
C9 0.0291(13) 0.0342(14) 0.0244(13) 0.0049(10) 0.0047(11) -0.0030(12)
B1 0.0199(15) 0.0226(16) 0.0220(13) 0.0003(12) 0.0116(12) 0.0013(12)
C13 0.0228(13) 0.0444(16) 0.0255(13) -0.0079(12) 0.0052(11) -0.0079(12)
C11 0.0384(16) 0.0376(16) 0.0306(13) -0.0043(11) 0.0071(12) 0.0110(13)

loop_
_atom_type_symbol
_atom_type_description
_atom_type_scat_dispersion_real
_atom_type_scat_dispersion_imag
_atom_type_scat_source
C C 0.0033 0.0016 'International Tables Vol C Tables 4.2.6.8 and 6.1.1.4'
H H 0.0000 0.0000 'International Tables Vol C Tables 4.2.6.8 and 6.1.1.4'
B B 0.0013 0.0007 'International Tables Vol C Tables 4.2.6.8 and 6.1.1.4'
O O 0.0106 0.0060 'International Tables Vol C Tables 4.2.6.8 and 6.1.1.4'

loop_
_geom_angle_atom_site_label_1
_geom_angle_atom_site_label_2
_geom_angle_atom_site_label_3
_geom_angle
_geom_angle_site_symmetry_1
_geom_angle_site_symmetry_3
B1 O2 C8 106.97(15) . .
B1 O1 C7 107.10(16) . .
C6 C1 C2 117.20(19) . .
C6 C1 B1 122.63(19) . .
C2 C1 B1 120.2(2) . .
C1 C6 H6 119.3 . .
C5 C6 C1 121.4(2) . .
C5 C6 H6 119.3 . .
O2 C8 C7 102.32(15) . .
O2 C8 C12 107.85(15) . .
O2 C8 C11 106.72(16) . .
C12 C8 C7 115.17(17) . .
C12 C8 C11 110.28(18) . .
C11 C8 C7 113.68(17) . .
C1 C2 H2 119.4 . .
C3 C2 C1 121.2(2) . .
C3 C2 H2 119.4 . .
C6 C5 H5 119.5 . .
C4 C5 C6 121.0(2) . .
C4 C5 H5 119.5 . .
O1 C7 C8 102.72(15) . .
O1 C7 C10 106.85(16) . .
O1 C7 C9 107.78(16) . .
C10 C7 C8 113.38(17) . .
C9 C7 C8 115.03(16) . .
C9 C7 C10 110.33(17) . .
C5 C4 C3 118.16(18) . .
C5 C4 C13 120.9(2) . .
C3 C4 C13 120.89(19) . .
C2 C3 H3 119.5 . .
C4 C3 C2 121.0(2) . .
C4 C3 H3 119.5 . .
C7 C10 H10A 109.5 . .
C7 C10 H10B 109.5 . .
C7 C10 H10C 109.5 . .
H10A C10 H10B 109.5 . .
H10A C10 H10C 109.5 . .
H10B C10 H10C 109.5 . .
C8 C12 H12A 109.5 . .
C8 C12 H12B 109.5 . .
C8 C12 H12C 109.5 . .
H12A C12 H12B 109.5 . .
H12A C12 H12C 109.5 . .
H12B C12 H12C 109.5 . .
C7 C9 H9A 109.5 . .
C7 C9 H9B 109.5 . .
C7 C9 H9C 109.5 . .
H9A C9 H9B 109.5 . .
H9A C9 H9C 109.5 . .
H9B C9 H9C 109.5 . .
O2 B1 O1 113.55(19) . .
O2 B1 C1 122.69(19) . .
O1 B1 C1 123.76(19) . .
C4 C13 C13 112.4(2) . 3_655
C4 C13 H13A 109.1 . .
C4 C13 H13B 109.1 . .
C13 C13 H13A 109.1 3_655 .
C13 C13 H13B 109.1 3_655 .
H13A C13 H13B 107.9 . .
C8 C11 H11A 109.5 . .
C8 C11 H11B 109.5 . .
C8 C11 H11C 109.5 . .
H11A C11 H11B 109.5 . .
H11A C11 H11C 109.5 . .
H11B C11 H11C 109.5 . .

loop_
_geom_bond_atom_site_label_1
_geom_bond_atom_site_label_2
_geom_bond_distance
_geom_bond_site_symmetry_2
O2 C8 1.467(2) .
O2 B1 1.366(3) .
O1 C7 1.462(2) .
O1 B1 1.370(3) .
C1 C6 1.395(3) .
C1 C2 1.397(3) .
C1 B1 1.550(3) .
C6 H6 0.9500 .
C6 C5 1.391(3) .
C8 C7 1.558(3) .
C8 C12 1.513(3) .
C8 C11 1.519(3) .
C2 H2 0.9500 .
C2 C3 1.390(3) .
C5 H5 0.9500 .
C5 C4 1.383(3) .
C7 C10 1.521(3) .
C7 C9 1.519(2) .
C4 C3 1.389(3) .
C4 C13 1.511(3) .
C3 H3 0.9500 .
C10 H10A 0.9800 .
C10 H10B 0.9800 .
C10 H10C 0.9800 .
C12 H12A 0.9800 .
C12 H12B 0.9800 .
C12 H12C 0.9800 .
C9 H9A 0.9800 .
C9 H9B 0.9800 .
C9 H9C 0.9800 .
C13 C13 1.523(4) 3_655
C13 H13A 0.9900 .
C13 H13B 0.9900 .
C11 H11A 0.9800 .
C11 H11B 0.9800 .
C11 H11C 0.9800 .

loop_
_twin_individual_id
_twin_individual_mass_fraction_refined
_oxdiff_twin_reflns_isolated
_oxdiff_twin_reflns_overlapped
_twin_individual_twin_lattice_type
_twin_individual_twin_matrix_11
_twin_individual_twin_matrix_12
_twin_individual_twin_matrix_13
_twin_individual_twin_matrix_21
_twin_individual_twin_matrix_22
_twin_individual_twin_matrix_23
_twin_individual_twin_matrix_31
_twin_individual_twin_matrix_32
_twin_individual_twin_matrix_33
1 0.5285 3456 21112 ref 1.0000 0.0000 0.0000 0.0000 1.0000 0.0000 0.0000 0.0000 1.0000
2 0.4715 3462 21112 nmt -0.9993 -0.0002 -0.8783 -0.0000 -1.0001 -0.0001 -0.0002 -0.0005 0.9994
